data_7004187
loop_
_publ_author_name
'Stylianou, Marios'
'Drouza, Chryssoula'
'Viskadourakis, Zacharias'
'Giapintzakis, John'
'Keramidas, Anastasios D.'

_publ_section_title
;
 Synthesis, structure, magnetic properties and aqueous solution
 characterization of p-hydroquinone and phenol iminodiacetate
 copper(ii) complexes
;
_journal_issue 44
_journal_name_full 'Dalton Transactions'
_journal_page_first 6188
_journal_page_last 6204
_journal_paper_doi 10.1039/b803854f
_journal_year 2008
_chemical_formula_sum 'C8 H8 Cu N O6'
_chemical_formula_weight 277.70
_chemical_name_systematic
;
?
;
_space_group_IT_number 14
_symmetry_cell_setting monoclinic
_symmetry_space_group_name_Hall '-P 2yab'
_symmetry_space_group_name_H-M 'P 1 21/a 1'
_atom_sites_solution_hydrogens geom
_atom_sites_solution_primary direct
_atom_sites_solution_secondary difmap
_audit_creation_method SHELXL-97
_cell_angle_alpha 90.00
_cell_angle_beta 109.217(6)
_cell_angle_gamma 90.00
_cell_formula_units_Z 4
_cell_length_a 11.4039(8)
_cell_length_b 7.0659(4)
_cell_length_c 12.9051(8)
_cell_measurement_temperature 100
_cell_volume 981.93(11)
_computing_structure_refinement 'SHELXL-97 (Sheldrick, 1997)'
_diffrn_ambient_temperature 100
_diffrn_measured_fraction_theta_full 0.939
_diffrn_measured_fraction_theta_max 0.939
_diffrn_radiation_monochromator graphite
_diffrn_radiation_source 'fine-focus sealed tube'
_diffrn_radiation_type MoK\a
_diffrn_radiation_wavelength 0.71073
_diffrn_reflns_av_R_equivalents 0.0221
_diffrn_reflns_av_sigmaI/netI 0.0221
_diffrn_reflns_limit_h_max 16
_diffrn_reflns_limit_h_min -16
_diffrn_reflns_limit_k_max 10
_diffrn_reflns_limit_k_min -10
_diffrn_reflns_limit_l_max 18
_diffrn_reflns_limit_l_min -18
_diffrn_reflns_number 14792
_diffrn_reflns_theta_full 31.26
_diffrn_reflns_theta_max 31.26
_diffrn_reflns_theta_min 3.33
_exptl_absorpt_coefficient_mu 2.237
_exptl_absorpt_correction_T_max 0.693
_exptl_absorpt_correction_T_min 0.479
_exptl_absorpt_correction_type analytical
_exptl_crystal_density_diffrn 1.878
_exptl_crystal_density_method 'not measured'
_exptl_crystal_F_000 560
_exptl_crystal_size_max 0.534
_exptl_crystal_size_mid 0.278
_exptl_crystal_size_min 0.164
_refine_diff_density_max 0.819
_refine_diff_density_min -0.370
_refine_diff_density_rms 0.101
_refine_ls_extinction_method none
_refine_ls_goodness_of_fit_ref 1.190
_refine_ls_hydrogen_treatment mixed
_refine_ls_matrix_type full
_refine_ls_number_parameters 173
_refine_ls_number_reflns 3014
_refine_ls_number_restraints 0
_refine_ls_restrained_S_all 1.190
_refine_ls_R_factor_all 0.0421
_refine_ls_R_factor_gt 0.0300
_refine_ls_shift/su_max 0.003
_refine_ls_shift/su_mean 0.000
_refine_ls_structure_factor_coef Fsqd
_refine_ls_weighting_details 'calc w=1/[\s^2^(Fo^2^)+(0.0578P)^2^+0.1538P] where P=(Fo^2^+2Fc^2^)/3'
_refine_ls_weighting_scheme calc
_refine_ls_wR_factor_gt 0.1010
_refine_ls_wR_factor_ref 0.1058
_reflns_number_gt 2254
_reflns_number_total 3014
_reflns_threshold_expression >2sigma(I)
_cod_data_source_file b803854f.txt
_cod_data_source_block Cu3
_cod_depositor_comments
;
The following automatic conversions were performed:
'_symmetry_cell_setting' value 'Monoclinic' changed to 'monoclinic'
according to '/home/saulius/struct/CIF-dictionaries/cif_core.dic'
dictionary named 'cif_core.dic' version 2.4.1 from 2010-06-29.

Automatic conversion script
Id: cif_fix_enum 1527 2010-12-29 10:47:43Z saulius 
;
_cod_original_sg_symbol_H-M P21/a
_cod_database_code 7004187

loop_
_symmetry_equiv_pos_as_xyz
'x, y, z'
'-x+1/2, y+1/2, -z'
'-x, -y, -z'
'x-1/2, -y-1/2, z'

loop_
_atom_site_label
_atom_site_type_symbol
_atom_site_fract_x
_atom_site_fract_y
_atom_site_fract_z
_atom_site_U_iso_or_equiv
_atom_site_adp_type
_atom_site_occupancy
_atom_site_symmetry_multiplicity
_atom_site_calc_flag
_atom_site_refinement_flags
_atom_site_disorder_assembly
_atom_site_disorder_group
N N 0.32322(15) 0.7908(2) 0.72740(13) 0.0086(3) Uani 1 1 d . . .
O4 O 0.35157(17) 0.51593(18) 0.49946(14) 0.0154(3) Uani 1 1 d . . .
O3 O 0.31269(14) 1.1737(2) 0.72974(12) 0.0135(3) Uani 1 1 d . . .
O2 O 0.42309(14) 0.8022(2) 0.56576(12) 0.0129(3) Uani 1 1 d . . .
C7 C 0.21691(19) 0.8799(3) 0.75091(18) 0.0126(4) Uani 1 1 d . . .
C8 C 0.2360(2) 1.0922(3) 0.76907(17) 0.0144(4) Uani 1 1 d . . .
O5 O 0.17271(17) 1.1707(2) 0.81746(14) 0.0245(4) Uani 1 1 d . . .
C5 C 0.28732(19) 0.6370(3) 0.64423(17) 0.0126(4) Uani 1 1 d . . .
C6 C 0.35935(18) 0.6495(3) 0.56369(16) 0.0122(4) Uani 1 1 d . . .
C4 C 0.41547(19) 0.7126(3) 0.83086(16) 0.0113(4) Uani 1 1 d . . .
C2 C 0.46018(18) 0.8600(3) 0.91892(16) 0.0120(4) Uani 1 1 d . . .
O1 O 0.57488(16) 1.00218(19) 0.81591(13) 0.0119(3) Uani 1 1 d . . .
C1 C 0.5401(2) 1.0036(2) 0.90883(17) 0.0100(4) Uani 1 1 d . . .
C3 C 0.42061(19) 0.8580(3) 1.01066(16) 0.0124(4) Uani 1 1 d . . .
H3 H 0.3674 0.7629 1.0178 0.015 Uiso 1 1 calc R . .
O1W O 0.46276(14) 1.1974(2) 0.59136(12) 0.0152(3) Uani 1 1 d . . .
H7A H 0.202(2) 0.827(3) 0.8109(19) 0.008(6) Uiso 1 1 d . . .
H7B H 0.144(2) 0.873(3) 0.6888(18) 0.009(5) Uiso 1 1 d . . .
H4A H 0.379(2) 0.612(3) 0.8551(17) 0.004(5) Uiso 1 1 d . . .
H5A H 0.292(3) 0.511(3) 0.680(2) 0.006(6) Uiso 1 1 d . . .
H4B H 0.477(3) 0.655(3) 0.812(2) 0.017(6) Uiso 1 1 d . . .
H5B H 0.202(3) 0.640(4) 0.601(2) 0.028(7) Uiso 1 1 d . . .
H1 H 0.610(3) 1.108(4) 0.811(2) 0.028(7) Uiso 1 1 d . . .
Cu Cu 0.39392(2) 0.99873(3) 0.66025(2) 0.00915(10) Uani 1 1 d . . .

loop_
_atom_site_aniso_label
_atom_site_aniso_U_11
_atom_site_aniso_U_22
_atom_site_aniso_U_33
_atom_site_aniso_U_23
_atom_site_aniso_U_13
_atom_site_aniso_U_12
N 0.0091(7) 0.0097(7) 0.0068(7) 0.0002(6) 0.0024(6) 0.0002(6)
O4 0.0230(8) 0.0119(7) 0.0125(7) -0.0029(5) 0.0074(7) 0.0008(6)
O3 0.0187(7) 0.0115(7) 0.0127(7) -0.0009(5) 0.0084(6) 0.0027(6)
O2 0.0189(7) 0.0098(6) 0.0139(7) -0.0015(5) 0.0109(6) 0.0001(6)
C7 0.0108(9) 0.0157(9) 0.0142(10) 0.0023(8) 0.0079(8) 0.0026(7)
C8 0.0187(10) 0.0126(10) 0.0118(9) 0.0021(7) 0.0047(8) 0.0050(8)
O5 0.0356(10) 0.0217(8) 0.0246(9) 0.0051(7) 0.0211(8) 0.0136(7)
C5 0.0142(9) 0.0121(9) 0.0110(9) -0.0032(8) 0.0036(8) -0.0042(8)
C6 0.0131(9) 0.0122(9) 0.0099(9) 0.0021(7) 0.0020(7) 0.0017(7)
C4 0.0127(9) 0.0103(8) 0.0109(9) 0.0017(7) 0.0038(7) 0.0009(7)
C2 0.0137(9) 0.0116(9) 0.0104(9) 0.0013(7) 0.0035(7) -0.0002(7)
O1 0.0152(7) 0.0126(7) 0.0093(7) -0.0005(5) 0.0059(6) -0.0038(5)
C1 0.0108(9) 0.0119(9) 0.0078(9) 0.0026(7) 0.0038(7) 0.0006(7)
C3 0.0127(9) 0.0118(9) 0.0124(9) 0.0009(7) 0.0039(8) -0.0023(7)
O1W 0.0229(8) 0.0112(7) 0.0154(7) 0.0025(6) 0.0115(6) -0.0011(6)
Cu 0.01273(15) 0.00754(14) 0.00875(15) -0.00005(8) 0.00567(10) -0.00003(8)

loop_
_atom_type_symbol
_atom_type_description
_atom_type_scat_dispersion_real
_atom_type_scat_dispersion_imag
_atom_type_scat_source
H H 0.0000 0.0000 'International Tables Vol C Tables 4.2.6.8 and 6.1.1.4'
C C 0.0033 0.0016 'International Tables Vol C Tables 4.2.6.8 and 6.1.1.4'
N N 0.0061 0.0033 'International Tables Vol C Tables 4.2.6.8 and 6.1.1.4'
O O 0.0106 0.0060 'International Tables Vol C Tables 4.2.6.8 and 6.1.1.4'
Cu Cu 0.3201 1.2651 'International Tables Vol C Tables 4.2.6.8 and 6.1.1.4'

loop_
_geom_angle_atom_site_label_1
_geom_angle_atom_site_label_2
_geom_angle_atom_site_label_3
_geom_angle
_geom_angle_site_symmetry_1
_geom_angle_site_symmetry_3
_geom_angle_publ_flag
C7 N C5 114.12(16) . . ?
C7 N C4 110.72(15) . . ?
C5 N C4 108.51(15) . . ?
C7 N Cu 104.44(12) . . ?
C5 N Cu 106.12(12) . . ?
C4 N Cu 112.89(12) . . ?
C8 O3 Cu 112.94(13) . . ?
C6 O2 Cu 113.34(12) . . ?
N C7 C8 111.41(16) . . ?
O5 C8 O3 126.0(2) . . ?
O5 C8 C7 116.41(18) . . ?
O3 C8 C7 117.52(17) . . ?
N C5 C6 111.60(16) . . ?
O4 C6 O2 124.30(19) . . ?
O4 C6 C5 118.43(18) . . ?
O2 C6 C5 117.26(17) . . ?
C2 C4 N 112.35(16) . . ?
C1 C2 C3 119.20(18) . . ?
C1 C2 C4 120.13(18) . . ?
C3 C2 C4 120.66(17) . . ?
C1 O1 Cu 108.59(13) . . ?
O1 C1 C3 122.74(17) . 3_677 ?
O1 C1 C2 117.22(17) . . ?
C3 C1 C2 120.02(19) 3_677 . ?
C1 C3 C2 120.78(18) 3_677 . ?
O3 Cu O2 162.38(7) . . ?
O3 Cu O1W 94.41(6) . . ?
O2 Cu O1W 92.89(7) . . ?
O3 Cu N 86.89(7) . . ?
O2 Cu N 85.64(7) . . ?
O1W Cu N 178.48(6) . . ?
O3 Cu O1 90.97(6) . . ?
O2 Cu O1 104.98(6) . . ?
O1W Cu O1 90.59(6) . . ?
N Cu O1 90.16(6) . . ?

loop_
_geom_bond_atom_site_label_1
_geom_bond_atom_site_label_2
_geom_bond_distance
_geom_bond_site_symmetry_2
_geom_bond_publ_flag
N C7 1.484(3) . ?
N C5 1.487(2) . ?
N C4 1.507(2) . ?
N Cu 2.0043(16) . ?
O4 C6 1.240(2) . ?
O3 C8 1.283(3) . ?
O3 Cu 1.9337(14) . ?
O2 C6 1.296(2) . ?
O2 Cu 1.9479(14) . ?
C7 C8 1.523(3) . ?
C8 O5 1.231(3) . ?
C5 C6 1.525(3) . ?
C4 C2 1.502(3) . ?
C2 C1 1.398(3) . ?
C2 C3 1.399(3) . ?
O1 C1 1.381(3) . ?
O1 Cu 2.3592(17) . ?
C1 C3 1.389(3) 3_677 ?
C3 C1 1.389(3) 3_677 ?
O1W Cu 1.9585(14) . ?
